data_4034726
loop_
_publ_author_name
'Hu, Biao'
'Zhou, Pan'
'Zhang, Qiaohe'
'Wang, Yanqin'
'Zhao, Siyun'
'Lu, Lingling'
'Yan, Shengjiao'
'Yu, Fuchao'

_publ_section_title
;
 Metal-Free Oxidative Thioesterification of Methyl Ketones with
 Thiols/Disulfides for the Synthesis of \a-Ketothioesters.
;
_journal_issue 24
_journal_name_full 'The Journal of organic chemistry'
_journal_page_first 14978
_journal_page_last 14986
_journal_paper_doi 10.1021/acs.joc.8b02235
_journal_volume 83
_journal_year 2018
_chemical_absolute_configuration ad
_chemical_formula_moiety 'C12 H9 N O2 S2'
_chemical_formula_sum 'C12 H9 N O2 S2'
_chemical_formula_weight 263.32
_space_group_crystal_system orthorhombic
_space_group_IT_number 20
_space_group_name_Hall 'C 2c 2'
_space_group_name_H-M_alt 'C 2 2 21'
_atom_sites_solution_hydrogens geom
_atom_sites_solution_primary dual
_audit_creation_date 2017-12-27
_audit_creation_method
;
Olex2 1.2-alpha
(compiled 2017.12.08 svn.r3473 for OlexSys, GUI svn.r5433)
;
_cell_angle_alpha 90
_cell_angle_beta 90
_cell_angle_gamma 90
_cell_formula_units_Z 8
_cell_length_a 9.663(3)
_cell_length_b 14.733(4)
_cell_length_c 17.972(5)
_cell_measurement_reflns_used 3601
_cell_measurement_temperature 296.15
_cell_measurement_theta_max 26.478
_cell_measurement_theta_min 2.521
_cell_volume 2558.6(13)
_computing_cell_refinement 'SAINT v8.34A (Bruker, 2013)'
_computing_data_reduction 'SAINT v8.34A (Bruker, 2013)'
_computing_molecular_graphics 'Olex2 (Dolomanov et al., 2009)'
_computing_publication_material 'Olex2 (Dolomanov et al., 2009)'
_computing_structure_refinement 'ShelXL (Sheldrick, 2015)'
_computing_structure_solution 'ShelXT (Sheldrick, 2015)'
_diffrn_ambient_temperature 296.15
_diffrn_measured_fraction_theta_full 1.000
_diffrn_measured_fraction_theta_max 0.991
_diffrn_measurement_device_type 'Bruker P4'
_diffrn_radiation_type MoK\a
_diffrn_radiation_wavelength 0.71073
_diffrn_reflns_av_R_equivalents 0.0178
_diffrn_reflns_av_unetI/netI 0.0221
_diffrn_reflns_Laue_measured_fraction_full 1.000
_diffrn_reflns_Laue_measured_fraction_max 0.991
_diffrn_reflns_limit_h_max 12
_diffrn_reflns_limit_h_min -12
_diffrn_reflns_limit_k_max 19
_diffrn_reflns_limit_k_min -13
_diffrn_reflns_limit_l_max 21
_diffrn_reflns_limit_l_min -23
_diffrn_reflns_number 7664
_diffrn_reflns_point_group_measured_fraction_full 1.000
_diffrn_reflns_point_group_measured_fraction_max 0.984
_diffrn_reflns_theta_full 25.242
_diffrn_reflns_theta_max 27.514
_diffrn_reflns_theta_min 2.266
_exptl_absorpt_coefficient_mu 0.404
_exptl_absorpt_correction_T_max 0.7456
_exptl_absorpt_correction_T_min 0.6539
_exptl_absorpt_correction_type multi-scan
_exptl_absorpt_process_details
'SADABS-2014/3 (Bruker,2014/3) was used for absorption correction. wR2(int) was 0.0866 before and 0.0341 after correction. The Ratio of minimum to maximum transmission is 0.8770. The \l/2 correction factor is 0.00150.'
_exptl_crystal_colour colourless
_exptl_crystal_colour_primary colourless
_exptl_crystal_density_diffrn 1.367
_exptl_crystal_description block
_exptl_crystal_F_000 1088
_refine_diff_density_max 0.307
_refine_diff_density_min -0.319
_refine_diff_density_rms 0.047
_refine_ls_abs_structure_details
;
 Flack x determined using 949 quotients [(I+)-(I-)]/[(I+)+(I-)]
 (Parsons, Flack and Wagner, Acta Cryst. B69 (2013) 249-259).
;
_refine_ls_abs_structure_Flack 0.03(3)
_refine_ls_extinction_method none
_refine_ls_goodness_of_fit_ref 1.043
_refine_ls_hydrogen_treatment constr
_refine_ls_matrix_type full
_refine_ls_number_parameters 174
_refine_ls_number_reflns 2920
_refine_ls_number_restraints 22
_refine_ls_restrained_S_all 1.049
_refine_ls_R_factor_all 0.0506
_refine_ls_R_factor_gt 0.0389
_refine_ls_shift/su_max 0.001
_refine_ls_shift/su_mean 0.000
_refine_ls_structure_factor_coef Fsqd
_refine_ls_weighting_details 'w=1/[\s^2^(Fo^2^)+(0.0561P)^2^+0.9987P] where P=(Fo^2^+2Fc^2^)/3'
_refine_ls_weighting_scheme calc
_refine_ls_wR_factor_gt 0.0980
_refine_ls_wR_factor_ref 0.1077
_reflns_Friedel_coverage 0.762
_reflns_Friedel_fraction_full 1.000
_reflns_Friedel_fraction_max 0.975
_reflns_number_gt 2459
_reflns_number_total 2920
_reflns_threshold_expression 'I > 2\s(I)'
_cod_data_source_file jo8b02235_si_002.cif
_cod_data_source_block ysj77_0m
_cod_database_code 4034726
_shelx_shelxl_version_number 2014/7
_shelx_space_group_comment
;
The symmetry employed for this shelxl refinement is uniquely defined
by the following loop, which should always be used as a source of
symmetry information in preference to the above space-group names.
They are only intended as comments.
;
_olex2_refinement_description
;
1. Fixed Uiso
 At 1.2 times of:
  All C(H) groups, All C(H,H) groups
 At 1.5 times of:
  All C(H,H,H) groups
2. Restrained distances
 N1A-C3 = C3-N1
 1.4 with sigma of 0.02
 S2-C3 = C3-S2A
 1.7 with sigma of 0.02
3. Rigid body (RIGU) restrains
 S2, C3, S2A, N1A
 with sigma for 1-2 distances of 0.004 and sigma for 1-3 distances of 0.004
 S2, N1, C3, S2A, N1A
 with sigma for 1-2 distances of 0.004 and sigma for 1-3 distances of 0.004
4. Others
 Sof(H4B)=Sof(H5B)=Sof(S2A)=Sof(N1A)=1-FVAR(1)
 Sof(S2)=Sof(N1)=Sof(H4A)=Sof(H5A)=FVAR(1)
5.a Aromatic/amide H refined with riding coordinates:
 C4(H4A), C4(H4B), C5(H5A), C5(H5B), C7(H7), C8(H8), C10(H10), C11(H11)
5.b Idealised Me refined as rotating group:
 C12(H12A,H12B,H12C)
;
_olex2_submission_special_instructions 'No special instructions were received'

loop_
_space_group_symop_operation_xyz
'x, y, z'
'-x, -y, z+1/2'
'-x, y, -z+1/2'
'x, -y, -z'
'x+1/2, y+1/2, z'
'-x+1/2, -y+1/2, z+1/2'
'-x+1/2, y+1/2, -z+1/2'
'x+1/2, -y+1/2, -z'

loop_
_atom_site_label
_atom_site_type_symbol
_atom_site_fract_x
_atom_site_fract_y
_atom_site_fract_z
_atom_site_U_iso_or_equiv
_atom_site_adp_type
_atom_site_occupancy
_atom_site_site_symmetry_order
_atom_site_calc_flag
_atom_site_refinement_flags_posn
_atom_site_refinement_flags_adp
_atom_site_refinement_flags_occupancy
_atom_site_disorder_assembly
_atom_site_disorder_group
S1 S 0.64112(16) 0.23682(7) 0.14880(6) 0.0922(5) Uani 1 1 d . . . . .
S2 S 0.6937(3) 0.58627(16) 0.23783(14) 0.0584(5) Uani 0.692(6) 1 d D U P A 1
O1 O 0.5383(3) 0.37007(17) 0.06878(14) 0.0674(7) Uani 1 1 d . . . . .
O2 O 0.6714(3) 0.38515(17) 0.24752(14) 0.0713(7) Uani 1 1 d . . . . .
N1 N 0.577(2) 0.5569(16) 0.1059(9) 0.062(3) Uani 0.692(6) 1 d D U P A 1
C1 C 0.5922(3) 0.3482(2) 0.12594(17) 0.0477(7) Uani 1 1 d . . . . .
C2 C 0.6319(3) 0.4164(2) 0.18838(15) 0.0500(7) Uani 1 1 d . . . . .
C3 C 0.6255(3) 0.5123(2) 0.17204(15) 0.0457(6) Uani 1 1 d D U . . .
C4 C 0.6531(4) 0.6746(3) 0.1856(2) 0.0646(9) Uani 1 1 d . . . . .
H4A H 0.6706 0.7337 0.2013 0.078 Uiso 0.692(6) 1 calc R . P A 1
H4B H 0.6771 0.7305 0.2059 0.078 Uiso 0.308(6) 1 calc R . P A 2
C5 C 0.5936(4) 0.6574(3) 0.1193(2) 0.0633(9) Uani 1 1 d . . . . .
H5A H 0.5661 0.7020 0.0858 0.076 Uiso 0.692(6) 1 calc R . P A 1
H5B H 0.5732 0.7059 0.0880 0.076 Uiso 0.308(6) 1 calc R . P A 2
C6 C 0.6018(4) 0.1809(2) 0.0635(2) 0.0613(9) Uani 1 1 d . . . . .
C7 C 0.4672(4) 0.1627(3) 0.0435(2) 0.0658(10) Uani 1 1 d . . . . .
H7 H 0.3945 0.1789 0.0747 0.079 Uiso 1 1 calc R . . . .
C8 C 0.4409(4) 0.1196(3) -0.0238(2) 0.0627(9) Uani 1 1 d . . . . .
H8 H 0.3499 0.1068 -0.0370 0.075 Uiso 1 1 calc R . . . .
C9 C 0.5465(4) 0.0954(2) -0.07143(19) 0.0542(8) Uani 1 1 d . . . . .
C10 C 0.6800(4) 0.1130(2) -0.0503(2) 0.0618(9) Uani 1 1 d . . . . .
H10 H 0.7524 0.0960 -0.0814 0.074 Uiso 1 1 calc R . . . .
C11 C 0.7092(4) 0.1558(2) 0.0167(2) 0.0665(10) Uani 1 1 d . . . . .
H11 H 0.8004 0.1675 0.0301 0.080 Uiso 1 1 calc R . . . .
C12 C 0.5166(5) 0.0522(3) -0.1463(2) 0.0811(12) Uani 1 1 d . . . . .
H12A H 0.4538 0.0023 -0.1398 0.122 Uiso 1 1 calc GR . . . .
H12B H 0.6013 0.0305 -0.1677 0.122 Uiso 1 1 calc GR . . . .
H12C H 0.4757 0.0964 -0.1788 0.122 Uiso 1 1 calc GR . . . .
S2A S 0.556(2) 0.5548(13) 0.0916(8) 0.070(2) Uani 0.308(6) 1 d D U P A 2
N1A N 0.672(3) 0.5769(16) 0.2205(12) 0.087(7) Uani 0.308(6) 1 d D U P A 2

loop_
_atom_site_aniso_label
_atom_site_aniso_U_11
_atom_site_aniso_U_22
_atom_site_aniso_U_33
_atom_site_aniso_U_23
_atom_site_aniso_U_13
_atom_site_aniso_U_12
S1 0.1558(13) 0.0548(5) 0.0661(6) -0.0005(4) -0.0522(7) 0.0189(6)
S2 0.0700(10) 0.0557(9) 0.0494(10) -0.0064(7) -0.0121(7) -0.0010(7)
O1 0.097(2) 0.0558(13) 0.0497(13) -0.0023(11) -0.0266(13) 0.0068(13)
O2 0.100(2) 0.0642(14) 0.0496(12) 0.0065(11) -0.0279(13) 0.0029(13)
N1 0.060(6) 0.058(4) 0.066(7) 0.011(5) 0.000(5) -0.001(4)
C1 0.0506(16) 0.0510(17) 0.0415(15) 0.0019(13) -0.0049(12) 0.0007(13)
C2 0.0529(17) 0.0577(17) 0.0393(14) 0.0015(13) -0.0067(12) 0.0003(15)
C3 0.0469(15) 0.0521(15) 0.0381(13) -0.0028(12) -0.0025(12) -0.0001(13)
C4 0.070(2) 0.060(2) 0.064(2) -0.0060(17) -0.0053(18) -0.0034(18)
C5 0.073(2) 0.058(2) 0.059(2) 0.0100(16) -0.0062(18) -0.0056(17)
C6 0.083(2) 0.0427(16) 0.0585(19) 0.0022(15) -0.0218(18) 0.0063(16)
C7 0.063(2) 0.075(2) 0.060(2) 0.0027(18) 0.0039(17) 0.0077(18)
C8 0.0514(18) 0.074(2) 0.062(2) 0.0004(18) -0.0060(14) -0.0026(17)
C9 0.0578(18) 0.0471(16) 0.0576(18) 0.0003(14) -0.0024(14) -0.0016(14)
C10 0.0538(19) 0.0524(18) 0.079(2) -0.0017(17) 0.0028(17) 0.0036(15)
C11 0.0502(17) 0.055(2) 0.094(3) 0.0007(19) -0.0220(18) 0.0015(16)
C12 0.094(3) 0.085(3) 0.064(2) -0.012(2) -0.006(2) -0.006(2)
S2A 0.081(6) 0.067(4) 0.062(4) 0.021(3) -0.010(3) 0.007(3)
N1A 0.094(13) 0.098(11) 0.069(11) -0.011(7) -0.002(8) 0.004(8)

loop_
_atom_type_symbol
_atom_type_description
_atom_type_scat_dispersion_real
_atom_type_scat_dispersion_imag
_atom_type_scat_source
C C 0.0030 0.0020 'International Tables Vol C Tables 4.2.6.8 and 6.1.1.4'
H H 0.0000 0.0000 'International Tables Vol C Tables 4.2.6.8 and 6.1.1.4'
N N 0.0060 0.0030 'International Tables Vol C Tables 4.2.6.8 and 6.1.1.4'
O O 0.0110 0.0060 'International Tables Vol C Tables 4.2.6.8 and 6.1.1.4'
S S 0.1250 0.1230 'International Tables Vol C Tables 4.2.6.8 and 6.1.1.4'

loop_
_geom_angle_atom_site_label_1
_geom_angle_atom_site_label_2
_geom_angle_atom_site_label_3
_geom_angle
C1 S1 C6 99.96(15)
C4 S2 C3 91.0(2)
C3 N1 C5 106.4(11)
O1 C1 S1 124.7(3)
O1 C1 C2 123.6(3)
C2 C1 S1 111.6(2)
O2 C2 C1 117.6(3)
O2 C2 C3 124.0(3)
C3 C2 C1 118.4(2)
N1 C3 S2 113.6(9)
N1 C3 C2 129.0(10)
C2 C3 S2 117.3(2)
C2 C3 S2A 123.0(7)
N1A C3 C2 122.5(11)
N1A C3 S2A 114.4(13)
C5 C4 S2 117.1(3)
C5 C4 N1A 103.2(7)
C4 C5 N1 111.8(6)
C4 C5 S2A 122.7(5)
C7 C6 S1 121.1(3)
C7 C6 C11 119.8(3)
C11 C6 S1 119.1(3)
C6 C7 C8 119.3(3)
C9 C8 C7 121.6(3)
C8 C9 C12 121.2(3)
C10 C9 C8 118.4(3)
C10 C9 C12 120.4(4)
C9 C10 C11 121.2(3)
C10 C11 C6 119.7(3)
C5 S2A C3 89.6(7)
C3 N1A C4 110.0(15)

loop_
_geom_bond_atom_site_label_1
_geom_bond_atom_site_label_2
_geom_bond_distance
S1 C1 1.757(3)
S1 C6 1.782(4)
S2 C3 1.738(3)
S2 C4 1.653(5)
O1 C1 1.196(4)
O2 C2 1.220(4)
N1 C3 1.437(13)
N1 C5 1.51(2)
C1 C2 1.554(4)
C2 C3 1.445(5)
C3 S2A 1.713(10)
C3 N1A 1.367(19)
C4 C5 1.348(5)
C4 N1A 1.58(3)
C5 S2A 1.63(2)
C6 C7 1.376(6)
C6 C11 1.386(6)
C7 C8 1.389(5)
C8 C9 1.379(5)
C9 C10 1.370(5)
C9 C12 1.517(5)
C10 C11 1.387(6)

loop_
_geom_torsion_atom_site_label_1
_geom_torsion_atom_site_label_2
_geom_torsion_atom_site_label_3
_geom_torsion_atom_site_label_4
_geom_torsion
S1 C1 C2 O2 -10.2(4)
S1 C1 C2 C3 167.2(2)
S1 C6 C7 C8 179.5(3)
S1 C6 C11 C10 -179.4(3)
S2 C4 C5 N1 -0.5(11)
O1 C1 C2 O2 171.7(3)
O1 C1 C2 C3 -10.9(5)
O2 C2 C3 S2 6.2(5)
O2 C2 C3 N1 -177.7(13)
O2 C2 C3 S2A -174.2(9)
O2 C2 C3 N1A 4.4(15)
C1 S1 C6 C7 -74.7(3)
C1 S1 C6 C11 105.2(3)
C1 C2 C3 S2 -171.0(2)
C1 C2 C3 N1 5.0(14)
C1 C2 C3 S2A 8.6(10)
C1 C2 C3 N1A -172.9(15)
C2 C3 S2A C5 -179.0(4)
C2 C3 N1A C4 179.0(8)
C3 S2 C4 C5 -1.6(4)
C3 N1 C5 C4 2.8(18)
C4 S2 C3 N1 3.4(11)
C4 S2 C3 C2 -180.0(3)
C4 C5 S2A C3 -1.8(13)
C5 N1 C3 S2 -4.0(18)
C5 N1 C3 C2 179.8(6)
C5 C4 N1A C3 1(2)
C6 S1 C1 O1 5.0(4)
C6 S1 C1 C2 -173.2(2)
C6 C7 C8 C9 -0.6(6)
C7 C6 C11 C10 0.6(5)
C7 C8 C9 C10 1.4(6)
C7 C8 C9 C12 -177.3(4)
C8 C9 C10 C11 -1.3(5)
C9 C10 C11 C6 0.3(5)
C11 C6 C7 C8 -0.4(6)
C12 C9 C10 C11 177.4(4)
S2A C3 N1A C4 -2(2)
N1A C3 S2A C5 2.4(18)
N1A C4 C5 S2A 0.8(15)
